data_7104170
loop_
_publ_author_name
'Chevallier, Floris'
'Charlot, Marina'
'Katan, Claudine'
'Mongin, Florence'
'Blanchard-Desce, Mireille'

_publ_section_title
;
 Novel chromophores from alternated pyridine-ethylenedioxythiophene
 unit oligomers: dramatic enhancement of photoluminescence properties
 in elongated derivatives.
;
_journal_issue 6
_journal_name_full 'Chemical communications (Cambridge, England)'
_journal_page_first 692
_journal_page_last 694
_journal_paper_doi 10.1039/b815656e
_journal_volume 34
_journal_year 2009
_chemical_compound_source 'synthesis as described'
_chemical_formula_moiety 'C16 H12 N2 O2 S1'
_chemical_formula_sum 'C16 H12 N2 O2 S'
_chemical_formula_weight 296.34
_chemical_name_systematic
;
?
;
_space_group_IT_number 14
_symmetry_cell_setting monoclinic
_symmetry_Int_Tables_number 14
_symmetry_space_group_name_Hall '-P 2yn'
_symmetry_space_group_name_H-M 'P 1 21/n 1'
_atom_sites_solution_hydrogens geom
_atom_sites_solution_primary direct
_atom_sites_solution_secondary difmap
_audit_conform_dict_location ftp://ftp.iucr.org/pub/cif_core.dic
_audit_conform_dict_name cif_core.dic
_audit_conform_dict_version 2.3
_audit_creation_date 2007-04-03T09:45:14-00:00
_audit_creation_method 'WinGX routine CIF_UPDATE'
_cell_angle_alpha 90
_cell_angle_beta 97.7390(10)
_cell_angle_gamma 90
_cell_formula_units_Z 4
_cell_length_a 10.4925(3)
_cell_length_b 9.8365(3)
_cell_length_c 13.1153(4)
_cell_measurement_reflns_used 5586
_cell_measurement_temperature 100(2)
_cell_measurement_theta_max 27.49
_cell_measurement_theta_min 2.6
_cell_measurement_wavelength 0.71073
_cell_volume 1341.29(7)
_computing_cell_refinement 'Bruker SMART, 2006'
_computing_data_collection 'Bruker SMART, 2006'
_computing_data_reduction 'Bruker SAINT, 2006'
_computing_molecular_graphics 'Ortep-3 for Windows (Farrugia, 1997)'
_computing_publication_material 'WinGX publication routines (Farrugia, 1999)'
_computing_structure_refinement 'SHELXL-97 (Sheldrick, 1997)'
_computing_structure_solution 'SIR97 (Altomare et al., 1999)'
_diffrn_ambient_temperature 100(2)
_diffrn_detector 'CCD plate'
_diffrn_measured_fraction_theta_full 0.99
_diffrn_measured_fraction_theta_max 0.99
_diffrn_measurement_device_type 'APEXII, Bruker-AXS'
_diffrn_measurement_method 'CCD rotation images, thin slices'
_diffrn_radiation_monochromator graphite
_diffrn_radiation_probe x-ray
_diffrn_radiation_type MoK\a
_diffrn_radiation_wavelength 0.71073
_diffrn_reflns_av_R_equivalents 0.027
_diffrn_reflns_av_unetI/netI 0.0179
_diffrn_reflns_limit_h_max 10
_diffrn_reflns_limit_h_min -13
_diffrn_reflns_limit_k_max 12
_diffrn_reflns_limit_k_min -12
_diffrn_reflns_limit_l_max 17
_diffrn_reflns_limit_l_min -17
_diffrn_reflns_number 15609
_diffrn_reflns_theta_full 27.48
_diffrn_reflns_theta_max 27.48
_diffrn_reflns_theta_min 3.12
_exptl_absorpt_coefficient_mu 0.247
_exptl_absorpt_correction_T_max 0.929
_exptl_absorpt_correction_T_min 0.875
_exptl_absorpt_correction_type multi-scan
_exptl_absorpt_process_details
;
[Sheldrick, G.M. (2002). SADABS Bruker AXS Inc., Madison, Wisconsin, USA]
;
_exptl_crystal_colour orange
_exptl_crystal_density_diffrn 1.467
_exptl_crystal_density_method 'not measured'
_exptl_crystal_description prism
_exptl_crystal_F_000 616
_exptl_crystal_size_max 0.45
_exptl_crystal_size_mid 0.35
_exptl_crystal_size_min 0.3
_refine_diff_density_max 0.33
_refine_diff_density_min -0.293
_refine_diff_density_rms 0.049
_refine_ls_extinction_method none
_refine_ls_goodness_of_fit_ref 1.04
_refine_ls_hydrogen_treatment constr
_refine_ls_matrix_type full
_refine_ls_number_parameters 190
_refine_ls_number_reflns 3044
_refine_ls_number_restraints 0
_refine_ls_restrained_S_all 1.04
_refine_ls_R_factor_all 0.0313
_refine_ls_R_factor_gt 0.0294
_refine_ls_shift/su_max 0.001
_refine_ls_shift/su_mean 0
_refine_ls_structure_factor_coef Fsqd
_refine_ls_weighting_details 'calc w=1/[\s^2^(Fo^2^)+(0.0346P)^2^+0.7929P] where P=(Fo^2^+2Fc^2^)/3'
_refine_ls_weighting_scheme calc
_refine_ls_wR_factor_gt 0.0745
_refine_ls_wR_factor_ref 0.076
_reflns_number_gt 2856
_reflns_number_total 3044
_reflns_threshold_expression >2sigma(I)
_cod_data_source_file b815656e.txt
_cod_data_source_block cpd3
_cod_original_sg_symbol_H-M 'P 21/n'
_cod_database_code 7104170

loop_
_symmetry_equiv_pos_as_xyz
'x, y, z'
'-x+1/2, y+1/2, -z+1/2'
'-x, -y, -z'
'x-1/2, -y-1/2, z-1/2'

loop_
_atom_site_label
_atom_site_type_symbol
_atom_site_fract_x
_atom_site_fract_y
_atom_site_fract_z
_atom_site_U_iso_or_equiv
_atom_site_adp_type
_atom_site_occupancy
_atom_site_calc_flag
_atom_site_refinement_flags
_atom_site_disorder_assembly
_atom_site_disorder_group
S1 S 0.47977(3) 0.09055(3) 0.87389(2) 0.01253(9) Uani 1 d . . .
C1 C 0.64346(11) 0.10028(11) 0.91441(8) 0.0126(2) Uani 1 d . . .
C11 C 0.73314(11) 0.02540(11) 0.85919(8) 0.0134(2) Uani 1 d . . .
C12 C 0.86601(12) 0.03044(12) 0.88842(9) 0.0171(2) Uani 1 d . . .
H12 H 0.9013 0.0798 0.9479 0.021 Uiso 1 calc R . .
C13 C 0.94579(12) -0.03770(13) 0.82934(9) 0.0191(2) Uani 1 d . . .
H13 H 1.0365 -0.0346 0.8472 0.023 Uiso 1 calc R . .
C14 C 0.89114(12) -0.11057(13) 0.74375(9) 0.0194(3) Uani 1 d . . .
H14 H 0.9433 -0.1575 0.7014 0.023 Uiso 1 calc R . .
C15 C 0.75839(12) -0.11267(13) 0.72201(9) 0.0195(3) Uani 1 d . . .
H15 H 0.7212 -0.1645 0.6645 0.023 Uiso 1 calc R . .
N16 N 0.67888(10) -0.04652(10) 0.77664(8) 0.0166(2) Uani 1 d . . .
C2 C 0.66800(11) 0.18841(11) 0.99614(8) 0.0128(2) Uani 1 d . . .
O3 O 0.78880(8) 0.22028(9) 1.04262(6) 0.01681(18) Uani 1 d . . .
C4 C 0.78679(12) 0.28707(14) 1.14069(9) 0.0205(3) Uani 1 d . . .
H4A H 0.872 0.328 1.1636 0.025 Uiso 1 calc R . .
H4B H 0.7691 0.2192 1.1928 0.025 Uiso 1 calc R . .
C21 C 0.44487(11) 0.20569(11) 0.96639(8) 0.0132(2) Uani 1 d . . .
C31 C 0.31217(11) 0.24908(11) 0.96900(8) 0.0138(2) Uani 1 d . . .
C32 C 0.27291(11) 0.31038(12) 1.05617(9) 0.0160(2) Uani 1 d . . .
H32 H 0.3318 0.3225 1.1171 0.019 Uiso 1 calc R . .
C33 C 0.14672(12) 0.35281(13) 1.05156(9) 0.0186(2) Uani 1 d . . .
H33 H 0.1172 0.3931 1.1099 0.022 Uiso 1 calc R . .
C34 C 0.06354(12) 0.33590(13) 0.96068(10) 0.0209(3) Uani 1 d . . .
H34 H -0.023 0.3666 0.955 0.025 Uiso 1 calc R . .
C35 C 0.11010(12) 0.27301(13) 0.87836(10) 0.0206(3) Uani 1 d . . .
H35 H 0.0529 0.2609 0.8165 0.025 Uiso 1 calc R . .
N36 N 0.23086(10) 0.22861(11) 0.88142(8) 0.0173(2) Uani 1 d . . .
C22 C 0.55515(11) 0.24789(11) 1.02603(8) 0.0132(2) Uani 1 d . . .
O23 O 0.55862(8) 0.33817(9) 1.10559(6) 0.01652(18) Uani 1 d . . .
C24 C 0.68512(12) 0.39630(13) 1.13231(10) 0.0189(2) Uani 1 d . . .
H24A H 0.6892 0.4449 1.1988 0.023 Uiso 1 calc R . .
H24B H 0.7017 0.463 1.0791 0.023 Uiso 1 calc R . .

loop_
_atom_site_aniso_label
_atom_site_aniso_U_11
_atom_site_aniso_U_22
_atom_site_aniso_U_33
_atom_site_aniso_U_23
_atom_site_aniso_U_13
_atom_site_aniso_U_12
S1 0.01249(15) 0.01245(14) 0.01261(14) -0.00028(9) 0.00154(10) -0.00025(9)
C1 0.0127(5) 0.0125(5) 0.0125(5) 0.0024(4) 0.0015(4) 0.0002(4)
C11 0.0167(6) 0.0113(5) 0.0123(5) 0.0018(4) 0.0020(4) 0.0016(4)
C12 0.0172(6) 0.0172(6) 0.0167(5) -0.0033(4) 0.0009(4) 0.0010(4)
C13 0.0153(6) 0.0191(6) 0.0229(6) -0.0020(5) 0.0025(4) 0.0030(4)
C14 0.0218(6) 0.0185(6) 0.0186(6) -0.0027(4) 0.0047(5) 0.0062(5)
C15 0.0232(6) 0.0186(6) 0.0158(5) -0.0043(4) 0.0000(5) 0.0046(5)
N16 0.0181(5) 0.0162(5) 0.0149(5) -0.0017(4) 0.0000(4) 0.0025(4)
C2 0.0129(5) 0.0135(5) 0.0120(5) 0.0022(4) 0.0014(4) -0.0004(4)
O3 0.0130(4) 0.0228(4) 0.0144(4) -0.0057(3) 0.0006(3) 0.0000(3)
C4 0.0185(6) 0.0277(7) 0.0146(5) -0.0073(5) -0.0007(4) 0.0022(5)
C21 0.0158(6) 0.0117(5) 0.0125(5) 0.0016(4) 0.0040(4) 0.0003(4)
C31 0.0140(5) 0.0120(5) 0.0160(5) 0.0019(4) 0.0035(4) -0.0017(4)
C32 0.0169(6) 0.0165(5) 0.0150(5) 0.0004(4) 0.0032(4) -0.0012(4)
C33 0.0173(6) 0.0186(6) 0.0213(6) -0.0036(5) 0.0072(4) -0.0012(5)
C34 0.0126(6) 0.0226(6) 0.0277(6) -0.0038(5) 0.0033(5) 0.0006(5)
C35 0.0143(6) 0.0253(6) 0.0219(6) -0.0039(5) 0.0004(4) -0.0017(5)
N36 0.0148(5) 0.0194(5) 0.0179(5) -0.0023(4) 0.0025(4) -0.0011(4)
C22 0.0167(6) 0.0119(5) 0.0115(5) 0.0010(4) 0.0035(4) -0.0001(4)
O23 0.0157(4) 0.0181(4) 0.0161(4) -0.0054(3) 0.0034(3) -0.0008(3)
C24 0.0171(6) 0.0195(6) 0.0199(6) -0.0066(5) 0.0020(4) -0.0026(5)

loop_
_atom_type_symbol
_atom_type_description
_atom_type_scat_dispersion_real
_atom_type_scat_dispersion_imag
_atom_type_scat_source
C C 0.0033 0.0016 'International Tables Vol C Tables 4.2.6.8 and 6.1.1.4'
H H 0 0 'International Tables Vol C Tables 4.2.6.8 and 6.1.1.4'
N N 0.0061 0.0033 'International Tables Vol C Tables 4.2.6.8 and 6.1.1.4'
O O 0.0106 0.006 'International Tables Vol C Tables 4.2.6.8 and 6.1.1.4'
S S 0.1246 0.1234 'International Tables Vol C Tables 4.2.6.8 and 6.1.1.4'

loop_
_geom_angle_atom_site_label_1
_geom_angle_atom_site_label_2
_geom_angle_atom_site_label_3
_geom_angle
_geom_angle_site_symmetry_1
_geom_angle_site_symmetry_3
_geom_angle_publ_flag
C1 S1 C21 92.49(5) . . ?
C2 C1 C11 129.66(10) . . ?
C2 C1 S1 110.36(8) . . ?
C11 C1 S1 119.90(8) . . ?
N16 C11 C12 122.37(11) . . ?
N16 C11 C1 115.50(10) . . ?
C12 C11 C1 122.12(10) . . ?
C13 C12 C11 118.99(11) . . ?
C13 C12 H12 120.5 . . ?
C11 C12 H12 120.5 . . ?
C12 C13 C14 119.09(12) . . ?
C12 C13 H13 120.5 . . ?
C14 C13 H13 120.5 . . ?
C15 C14 C13 117.95(11) . . ?
C15 C14 H14 121 . . ?
C13 C14 H14 121 . . ?
N16 C15 C14 124.39(11) . . ?
N16 C15 H15 117.8 . . ?
C14 C15 H15 117.8 . . ?
C15 N16 C11 117.18(11) . . ?
O3 C2 C1 123.85(10) . . ?
O3 C2 C22 122.63(10) . . ?
C1 C2 C22 113.49(10) . . ?
C2 O3 C4 112.14(9) . . ?
O3 C4 C24 110.71(10) . . ?
O3 C4 H4A 109.5 . . ?
C24 C4 H4A 109.5 . . ?
O3 C4 H4B 109.5 . . ?
C24 C4 H4B 109.5 . . ?
H4A C4 H4B 108.1 . . ?
C22 C21 C31 129.20(11) . . ?
C22 C21 S1 110.81(8) . . ?
C31 C21 S1 119.92(8) . . ?
N36 C31 C32 122.42(11) . . ?
N36 C31 C21 115.56(10) . . ?
C32 C31 C21 122.01(10) . . ?
C33 C32 C31 118.62(11) . . ?
C33 C32 H32 120.7 . . ?
C31 C32 H32 120.7 . . ?
C32 C33 C34 119.27(11) . . ?
C32 C33 H33 120.4 . . ?
C34 C33 H33 120.4 . . ?
C35 C34 C33 118.30(11) . . ?
C35 C34 H34 120.9 . . ?
C33 C34 H34 120.9 . . ?
N36 C35 C34 123.63(11) . . ?
N36 C35 H35 118.2 . . ?
C34 C35 H35 118.2 . . ?
C35 N36 C31 117.70(11) . . ?
O23 C22 C21 124.47(10) . . ?
O23 C22 C2 122.68(10) . . ?
C21 C22 C2 112.85(10) . . ?
C22 O23 C24 111.81(9) . . ?
O23 C24 C4 110.71(10) . . ?
O23 C24 H24A 109.5 . . ?
C4 C24 H24A 109.5 . . ?
O23 C24 H24B 109.5 . . ?
C4 C24 H24B 109.5 . . ?
H24A C24 H24B 108.1 . . ?

loop_
_geom_bond_atom_site_label_1
_geom_bond_atom_site_label_2
_geom_bond_distance
_geom_bond_site_symmetry_2
_geom_bond_publ_flag
S1 C1 1.7308(12) . ?
S1 C21 1.7345(12) . ?
C1 C2 1.3756(15) . ?
C1 C11 1.4615(16) . ?
C11 N16 1.3530(15) . ?
C11 C12 1.3962(16) . ?
C12 C13 1.3875(17) . ?
C12 H12 0.95 . ?
C13 C14 1.3890(17) . ?
C13 H13 0.95 . ?
C14 C15 1.3838(18) . ?
C14 H14 0.95 . ?
C15 N16 1.3393(16) . ?
C15 H15 0.95 . ?
C2 O3 1.3669(13) . ?
C2 C22 1.4223(16) . ?
O3 C4 1.4469(14) . ?
C4 C24 1.5077(17) . ?
C4 H4A 0.99 . ?
C4 H4B 0.99 . ?
C21 C22 1.3708(15) . ?
C21 C31 1.4611(16) . ?
C31 N36 1.3504(15) . ?
C31 C32 1.4026(16) . ?
C32 C33 1.3817(17) . ?
C32 H32 0.95 . ?
C33 C34 1.3892(17) . ?
C33 H33 0.95 . ?
C34 C35 1.3889(17) . ?
C34 H34 0.95 . ?
C35 N36 1.3357(16) . ?
C35 H35 0.95 . ?
C22 O23 1.3670(13) . ?
O23 C24 1.4443(14) . ?
C24 H24A 0.99 . ?
C24 H24B 0.99 . ?

loop_
_geom_torsion_atom_site_label_1
_geom_torsion_atom_site_label_2
_geom_torsion_atom_site_label_3
_geom_torsion_atom_site_label_4
_geom_torsion
_geom_torsion_site_symmetry_1
_geom_torsion_site_symmetry_2
_geom_torsion_site_symmetry_3
_geom_torsion_site_symmetry_4
_geom_torsion_publ_flag
C21 S1 C1 C2 0.33(9) . . . . ?
C21 S1 C1 C11 -176.81(9) . . . . ?
C2 C1 C11 N16 -175.46(11) . . . . ?
S1 C1 C11 N16 1.05(14) . . . . ?
C2 C1 C11 C12 3.13(19) . . . . ?
S1 C1 C11 C12 179.65(9) . . . . ?
N16 C11 C12 C13 1.74(18) . . . . ?
C1 C11 C12 C13 -176.76(11) . . . . ?
C11 C12 C13 C14 -0.95(18) . . . . ?
C12 C13 C14 C15 -0.61(18) . . . . ?
C13 C14 C15 N16 1.6(2) . . . . ?
C14 C15 N16 C11 -0.88(18) . . . . ?
C12 C11 N16 C15 -0.83(17) . . . . ?
C1 C11 N16 C15 177.76(10) . . . . ?
C11 C1 C2 O3 -1.07(19) . . . . ?
S1 C1 C2 O3 -177.85(9) . . . . ?
C11 C1 C2 C22 176.80(11) . . . . ?
S1 C1 C2 C22 0.02(12) . . . . ?
C1 C2 O3 C4 -165.64(11) . . . . ?
C22 C2 O3 C4 16.68(15) . . . . ?
C2 O3 C4 C24 -45.54(14) . . . . ?
C1 S1 C21 C22 -0.60(9) . . . . ?
C1 S1 C21 C31 176.59(9) . . . . ?
C22 C21 C31 N36 157.48(12) . . . . ?
S1 C21 C31 N36 -19.14(14) . . . . ?
C22 C21 C31 C32 -21.29(18) . . . . ?
S1 C21 C31 C32 162.10(9) . . . . ?
N36 C31 C32 C33 -0.83(18) . . . . ?
C21 C31 C32 C33 177.85(11) . . . . ?
C31 C32 C33 C34 -1.17(18) . . . . ?
C32 C33 C34 C35 1.80(19) . . . . ?
C33 C34 C35 N36 -0.5(2) . . . . ?
C34 C35 N36 C31 -1.46(19) . . . . ?
C32 C31 N36 C35 2.12(17) . . . . ?
C21 C31 N36 C35 -176.64(11) . . . . ?
C31 C21 C22 O23 3.39(19) . . . . ?
S1 C21 C22 O23 -179.75(9) . . . . ?
C31 C21 C22 C2 -176.14(11) . . . . ?
S1 C21 C22 C2 0.72(12) . . . . ?
O3 C2 C22 O23 -2.13(17) . . . . ?
C1 C2 C22 O23 179.97(10) . . . . ?
O3 C2 C22 C21 177.41(10) . . . . ?
C1 C2 C22 C21 -0.49(14) . . . . ?
C21 C22 O23 C24 -161.41(11) . . . . ?
C2 C22 O23 C24 18.08(15) . . . . ?
C22 O23 C24 C4 -46.95(13) . . . . ?
O3 C4 C24 O23 62.98(13) . . . . ?

loop_
_cod_related_entry_id
_cod_related_entry_database
_cod_related_entry_code
1 ChemSpider 21119255
